data_4333453
loop_
_publ_author_name
'Wang, Jun-Jieh'
'Holm, R. H.'

_publ_section_title
;
 Silylation, Sulfidation, and Benzene-1,2-dithiolate Complexation
 Reactions of Oxo- and Oxosulfidomolybdates(VI) and -Tungstates(VI)
;
_journal_issue 26
_journal_name_full 'Inorganic Chemistry'
_journal_page_first 11156
_journal_page_last 11164
_journal_paper_doi 10.1021/ic701294y
_journal_volume 46
_journal_year 2007
_chemical_formula_moiety '(C8 H20 N 1+), (C16 H19 Mo O S3 Si 1-)'
_chemical_formula_sum 'C24 H39 Mo N O S3 Si'
_chemical_formula_weight 577.77
_chemical_name_systematic
; 
 ? 
;
_space_group_IT_number 14
_symmetry_cell_setting monoclinic
_symmetry_Int_Tables_number 14
_symmetry_space_group_name_Hall '-P 2ybc'
_symmetry_space_group_name_H-M 'P 1 21/c 1'
_atom_sites_solution_hydrogens geom
_atom_sites_solution_primary direct
_atom_sites_solution_secondary difmap
_audit_creation_method SHELXL-97
_cell_angle_alpha 90.00
_cell_angle_beta 110.4220(10)
_cell_angle_gamma 90.00
_cell_formula_units_Z 4
_cell_length_a 20.6752(16)
_cell_length_b 10.3777(8)
_cell_length_c 14.4721(11)
_cell_measurement_temperature 193(2)
_cell_volume 2910.0(4)
_computing_cell_refinement 'SMART (Bruker, 2001)'
_computing_data_collection 'SMART (Bruker, 2001)'
_computing_data_reduction 'SAINT (Bruker, 2003)'
_computing_molecular_graphics 'SHELXTL (Bruker, 2000)'
_computing_publication_material 'SHELXTL (Bruker, 2000)'
_computing_structure_refinement 'SHELXL-97 (Sheldrick, 1997)'
_computing_structure_solution 'SHELXS-97 (Sheldrick, 1990)'
_diffrn_ambient_temperature 193(2)
_diffrn_measured_fraction_theta_full 0.998
_diffrn_measured_fraction_theta_max 0.998
_diffrn_measurement_device_type 'Bruker Smart APEX CCD'
_diffrn_measurement_method '\w scans, 0.3\% rotations'
_diffrn_radiation_monochromator graphite
_diffrn_radiation_source 'normal-focus sealed tube'
_diffrn_radiation_type MoK\a
_diffrn_radiation_wavelength 0.71073
_diffrn_reflns_av_R_equivalents 0.0242
_diffrn_reflns_av_sigmaI/netI 0.0280
_diffrn_reflns_limit_h_max 26
_diffrn_reflns_limit_h_min -27
_diffrn_reflns_limit_k_max 10
_diffrn_reflns_limit_k_min -13
_diffrn_reflns_limit_l_max 19
_diffrn_reflns_limit_l_min -19
_diffrn_reflns_number 21241
_diffrn_reflns_theta_full 28.28
_diffrn_reflns_theta_max 28.28
_diffrn_reflns_theta_min 1.05
_diffrn_standards_decay_% 0
_exptl_absorpt_coefficient_mu 0.723
_exptl_absorpt_correction_T_max 0.8993
_exptl_absorpt_correction_T_min 0.7860
_exptl_absorpt_correction_type multi-scan
_exptl_absorpt_process_details 'SADABS (Sheldrick, 2002)'
_exptl_crystal_colour red
_exptl_crystal_density_diffrn 1.319
_exptl_crystal_density_method 'not measured'
_exptl_crystal_description needlelike-block
_exptl_crystal_F_000 1208
_exptl_crystal_size_max 0.35
_exptl_crystal_size_mid 0.15
_exptl_crystal_size_min 0.15
_refine_diff_density_max 0.696
_refine_diff_density_min -0.280
_refine_diff_density_rms 0.087
_refine_ls_extinction_method none
_refine_ls_goodness_of_fit_ref 1.107
_refine_ls_hydrogen_treatment constr
_refine_ls_matrix_type full
_refine_ls_number_parameters 287
_refine_ls_number_reflns 7212
_refine_ls_number_restraints 0
_refine_ls_restrained_S_all 1.107
_refine_ls_R_factor_all 0.0451
_refine_ls_R_factor_gt 0.0350
_refine_ls_shift/su_max 0.001
_refine_ls_shift/su_mean 0.000
_refine_ls_structure_factor_coef Fsqd
_refine_ls_weighting_details 'calc w=1/[\s^2^(Fo^2^)+(0.0531P)^2^+0.5398P] where P=(Fo^2^+2Fc^2^)/3'
_refine_ls_weighting_scheme calc
_refine_ls_wR_factor_gt 0.0895
_refine_ls_wR_factor_ref 0.0993
_reflns_number_gt 5993
_reflns_number_total 7212
_reflns_threshold_expression I>2\s(I)
_cod_data_source_file ic701294ysup5.cif
_cod_data_source_block 4e
_cod_depositor_comments
;
The following automatic conversions were performed:

'_symmetry_cell_setting' value 'Monoclinic' changed to 'monoclinic'
according to /home/saulius/struct/CIF-dictionaries/cif_core.dic
dictionary named 'cif_core.dic' version 2.4.2 from 2011-04-26.

Automatic conversion script
Id: cif_fix_values 1891 2012-01-12 08:04:46Z andrius 
;
_cod_original_sg_symbol_H-M 'P 21/c'
_cod_database_code 4333453

loop_
_symmetry_equiv_pos_as_xyz
'x, y, z'
'-x, y+1/2, -z+1/2'
'-x, -y, -z'
'x, -y-1/2, z-1/2'

loop_
_atom_site_label
_atom_site_type_symbol
_atom_site_fract_x
_atom_site_fract_y
_atom_site_fract_z
_atom_site_U_iso_or_equiv
_atom_site_adp_type
_atom_site_occupancy
_atom_site_symmetry_multiplicity
_atom_site_calc_flag
_atom_site_refinement_flags
Mo1 Mo 0.326602(9) 0.947015(17) 0.102511(14) 0.03447(7) Uani 1 1 d .
S1 S 0.39528(3) 0.83695(6) 0.05041(6) 0.05117(17) Uani 1 1 d .
S2 S 0.32497(3) 1.14342(6) 0.05467(5) 0.05050(16) Uani 1 1 d .
S3 S 0.36305(4) 0.94145(7) 0.26079(5) 0.0610(2) Uani 1 1 d .
O1 O 0.23868(7) 0.87664(15) 0.05108(11) 0.0397(4) Uani 1 1 d .
Si1 Si 0.15944(3) 0.82362(5) 0.02033(4) 0.02850(12) Uani 1 1 d .
C1 C 0.16397(11) 0.6447(2) 0.00559(15) 0.0383(5) Uani 1 1 d .
C2 C 0.21249(14) 0.5978(3) -0.03308(18) 0.0519(6) Uani 1 1 d .
H2 H 0.2430 0.6559 -0.0479 0.062 Uiso 1 1 calc R
C3 C 0.2166(2) 0.4662(3) -0.0501(2) 0.0766(11) Uani 1 1 d .
H3 H 0.2493 0.4352 -0.0772 0.092 Uiso 1 1 calc R
C4 C 0.1728(2) 0.3809(3) -0.0275(3) 0.0864(14) Uani 1 1 d .
H4 H 0.1757 0.2913 -0.0391 0.104 Uiso 1 1 calc R
C5 C 0.12591(19) 0.4248(3) 0.0112(3) 0.0741(11) Uani 1 1 d .
H5 H 0.0961 0.3658 0.0268 0.089 Uiso 1 1 calc R
C6 C 0.12124(15) 0.5553(2) 0.0278(2) 0.0547(7) Uani 1 1 d .
H6 H 0.0882 0.5845 0.0550 0.066 Uiso 1 1 calc R
C7 C 0.10922(10) 0.8968(2) -0.10181(15) 0.0313(4) Uani 1 1 d .
C8 C 0.04852(11) 0.8408(2) -0.16361(16) 0.0389(5) Uani 1 1 d .
H8 H 0.0328 0.7631 -0.1438 0.047 Uiso 1 1 calc R
C9 C 0.01032(13) 0.8956(3) -0.25370(18) 0.0472(6) Uani 1 1 d .
H9 H -0.0312 0.8558 -0.2946 0.057 Uiso 1 1 calc R
C10 C 0.03247(13) 1.0070(3) -0.28344(18) 0.0497(6) Uani 1 1 d .
H10 H 0.0068 1.0437 -0.3456 0.060 Uiso 1 1 calc R
C11 C 0.09192(14) 1.0660(2) -0.22336(19) 0.0494(6) Uani 1 1 d .
H11 H 0.1068 1.1444 -0.2435 0.059 Uiso 1 1 calc R
C12 C 0.13022(12) 1.0112(2) -0.13333(17) 0.0399(5) Uani 1 1 d .
H12 H 0.1714 1.0523 -0.0926 0.048 Uiso 1 1 calc R
C13 C 0.12319(11) 0.8764(2) 0.11656(16) 0.0375(5) Uani 1 1 d .
C14 C 0.04536(12) 0.8504(3) 0.08445(19) 0.0469(6) Uani 1 1 d .
H14A H 0.0370 0.7574 0.0767 0.070 Uiso 1 1 calc R
H14B H 0.0216 0.8936 0.0215 0.070 Uiso 1 1 calc R
H14C H 0.0278 0.8835 0.1346 0.070 Uiso 1 1 calc R
C15 C 0.13534(15) 1.0225(3) 0.1312(2) 0.0534(6) Uani 1 1 d .
H15A H 0.1150 1.0537 0.1789 0.080 Uiso 1 1 calc R
H15B H 0.1137 1.0667 0.0681 0.080 Uiso 1 1 calc R
H15C H 0.1850 1.0400 0.1560 0.080 Uiso 1 1 calc R
C16 C 0.16060(14) 0.8076(3) 0.21460(18) 0.0535(6) Uani 1 1 d .
H16A H 0.1431 0.8397 0.2651 0.080 Uiso 1 1 calc R
H16B H 0.2103 0.8246 0.2351 0.080 Uiso 1 1 calc R
H16C H 0.1523 0.7147 0.2062 0.080 Uiso 1 1 calc R
N1 N 0.60984(10) 0.96271(18) 0.22841(14) 0.0393(4) Uani 1 1 d .
C17 C 0.56681(14) 0.9130(3) 0.2873(2) 0.0509(6) Uani 1 1 d .
H17A H 0.5174 0.9203 0.2459 0.061 Uiso 1 1 calc R
H17B H 0.5771 0.8203 0.3010 0.061 Uiso 1 1 calc R
C18 C 0.57774(18) 0.9803(3) 0.3833(2) 0.0661(8) Uani 1 1 d .
H18A H 0.6253 0.9664 0.4279 0.099 Uiso 1 1 calc R
H18B H 0.5456 0.9457 0.4134 0.099 Uiso 1 1 calc R
H18C H 0.5695 1.0729 0.3714 0.099 Uiso 1 1 calc R
C19 C 0.60009(14) 1.1057(3) 0.2098(2) 0.0525(6) Uani 1 1 d .
H19A H 0.6199 1.1514 0.2736 0.063 Uiso 1 1 calc R
H19B H 0.6265 1.1326 0.1677 0.063 Uiso 1 1 calc R
C20 C 0.52645(15) 1.1475(3) 0.1615(3) 0.0658(8) Uani 1 1 d .
H20A H 0.5057 1.1008 0.0992 0.099 Uiso 1 1 calc R
H20B H 0.5249 1.2403 0.1483 0.099 Uiso 1 1 calc R
H20C H 0.5006 1.1288 0.2053 0.099 Uiso 1 1 calc R
C21 C 0.68521(14) 0.9381(3) 0.2867(2) 0.0587(7) Uani 1 1 d .
H21A H 0.6988 0.9921 0.3468 0.070 Uiso 1 1 calc R
H21B H 0.6905 0.8469 0.3081 0.070 Uiso 1 1 calc R
C22 C 0.73422(14) 0.9646(4) 0.2326(2) 0.0735(10) Uani 1 1 d .
H22A H 0.7231 0.9080 0.1749 0.110 Uiso 1 1 calc R
H22B H 0.7817 0.9481 0.2766 0.110 Uiso 1 1 calc R
H22C H 0.7298 1.0547 0.2112 0.110 Uiso 1 1 calc R
C23 C 0.58713(12) 0.8941(2) 0.13013(18) 0.0442(5) Uani 1 1 d .
H23A H 0.5373 0.9105 0.0959 0.053 Uiso 1 1 calc R
H23B H 0.6120 0.9322 0.0894 0.053 Uiso 1 1 calc R
C24 C 0.59890(19) 0.7509(3) 0.1356(3) 0.0701(9) Uani 1 1 d .
H24A H 0.6481 0.7331 0.1691 0.105 Uiso 1 1 calc R
H24B H 0.5839 0.7152 0.0687 0.105 Uiso 1 1 calc R
H24C H 0.5724 0.7112 0.1724 0.105 Uiso 1 1 calc R

loop_
_atom_site_aniso_label
_atom_site_aniso_U_11
_atom_site_aniso_U_22
_atom_site_aniso_U_33
_atom_site_aniso_U_23
_atom_site_aniso_U_13
_atom_site_aniso_U_12
Mo1 0.02431(10) 0.03026(11) 0.04254(12) -0.00182(7) 0.00374(8) -0.00034(6)
S1 0.0362(3) 0.0417(3) 0.0777(4) 0.0011(3) 0.0224(3) 0.0063(2)
S2 0.0501(4) 0.0311(3) 0.0685(4) 0.0010(3) 0.0183(3) 0.0010(2)
S3 0.0662(5) 0.0534(4) 0.0445(4) -0.0045(3) -0.0047(3) 0.0026(3)
O1 0.0262(7) 0.0447(9) 0.0443(8) -0.0030(7) 0.0076(6) -0.0029(6)
Si1 0.0248(3) 0.0286(3) 0.0296(3) -0.0017(2) 0.0064(2) -0.0001(2)
C1 0.0396(12) 0.0327(11) 0.0296(10) -0.0017(8) -0.0041(9) 0.0057(9)
C2 0.0540(15) 0.0495(14) 0.0396(12) -0.0078(11) 0.0004(11) 0.0177(12)
C3 0.084(2) 0.067(2) 0.0532(16) -0.0180(15) -0.0084(16) 0.0406(19)
C4 0.104(3) 0.0347(16) 0.071(2) -0.0172(15) -0.031(2) 0.0177(18)
C5 0.081(2) 0.0324(14) 0.075(2) 0.0009(14) -0.0144(18) -0.0067(14)
C6 0.0549(16) 0.0372(13) 0.0568(15) 0.0028(11) 0.0002(13) -0.0063(11)
C7 0.0302(10) 0.0307(10) 0.0327(10) -0.0014(8) 0.0104(8) 0.0052(8)
C8 0.0368(11) 0.0384(12) 0.0376(11) -0.0041(9) 0.0081(9) 0.0014(9)
C9 0.0393(13) 0.0543(15) 0.0384(11) -0.0085(11) 0.0013(10) 0.0123(11)
C10 0.0524(15) 0.0561(16) 0.0363(12) 0.0068(11) 0.0102(11) 0.0254(13)
C11 0.0554(16) 0.0439(14) 0.0513(14) 0.0146(11) 0.0216(12) 0.0118(11)
C12 0.0355(11) 0.0370(12) 0.0446(12) 0.0028(10) 0.0108(10) 0.0032(9)
C13 0.0380(12) 0.0403(12) 0.0360(11) -0.0022(9) 0.0153(9) -0.0015(9)
C14 0.0397(13) 0.0523(14) 0.0553(14) 0.0017(12) 0.0249(11) 0.0024(10)
C15 0.0594(16) 0.0468(14) 0.0615(16) -0.0176(13) 0.0304(14) -0.0039(12)
C16 0.0512(15) 0.0716(19) 0.0351(12) 0.0017(12) 0.0117(11) -0.0023(13)
N1 0.0345(10) 0.0364(10) 0.0413(10) 0.0023(8) 0.0061(8) -0.0040(7)
C17 0.0466(14) 0.0503(14) 0.0556(15) 0.0048(12) 0.0174(12) -0.0047(11)
C18 0.076(2) 0.069(2) 0.0556(16) -0.0021(15) 0.0269(16) -0.0113(16)
C19 0.0561(16) 0.0413(14) 0.0596(15) -0.0027(12) 0.0197(13) -0.0063(12)
C20 0.0621(18) 0.0449(16) 0.088(2) 0.0076(15) 0.0234(16) 0.0132(13)
C21 0.0391(14) 0.075(2) 0.0523(15) 0.0065(14) 0.0034(12) -0.0034(12)
C22 0.0311(14) 0.110(3) 0.0708(19) 0.0058(19) 0.0064(13) -0.0068(14)
C23 0.0400(12) 0.0429(13) 0.0460(13) -0.0019(11) 0.0102(10) -0.0033(10)
C24 0.092(2) 0.0418(15) 0.084(2) -0.0032(15) 0.0401(19) -0.0046(15)

loop_
_atom_type_symbol
_atom_type_description
_atom_type_scat_dispersion_real
_atom_type_scat_dispersion_imag
_atom_type_scat_source
C C 0.0033 0.0016 'International Tables Vol C Tables 4.2.6.8 and 6.1.1.4'
H H 0.0000 0.0000 'International Tables Vol C Tables 4.2.6.8 and 6.1.1.4'
O O 0.0106 0.0060 'International Tables Vol C Tables 4.2.6.8 and 6.1.1.4'
Si Si 0.0817 0.0704 'International Tables Vol C Tables 4.2.6.8 and 6.1.1.4'
S S 0.1246 0.1234 'International Tables Vol C Tables 4.2.6.8 and 6.1.1.4'
Mo Mo -1.6832 0.6857 'International Tables Vol C Tables 4.2.6.8 and 6.1.1.4'
N N 0.0061 0.0033 'International Tables Vol C Tables 4.2.6.8 and 6.1.1.4'

loop_
_geom_angle_atom_site_label_1
_geom_angle_atom_site_label_2
_geom_angle_atom_site_label_3
_geom_angle
O1 Mo1 S3 110.30(6)
O1 Mo1 S2 109.93(5)
S3 Mo1 S2 109.23(3)
O1 Mo1 S1 108.90(5)
S3 Mo1 S1 109.29(3)
S2 Mo1 S1 109.17(3)
Si1 O1 Mo1 171.43(10)
O1 Si1 C7 107.06(9)
O1 Si1 C1 106.20(9)
C7 Si1 C1 109.15(9)
O1 Si1 C13 108.72(9)
C7 Si1 C13 110.39(9)
C1 Si1 C13 114.95(11)
C6 C1 C2 117.5(2)
C6 C1 Si1 124.9(2)
C2 C1 Si1 117.5(2)
C3 C2 C1 120.5(3)
C4 C3 C2 120.0(3)
C5 C4 C3 120.2(3)
C4 C5 C6 120.2(3)
C5 C6 C1 121.5(3)
C8 C7 C12 117.42(19)
C8 C7 Si1 121.13(17)
C12 C7 Si1 121.43(16)
C9 C8 C7 121.5(2)
C10 C9 C8 119.9(2)
C9 C10 C11 120.1(2)
C10 C11 C12 120.1(2)
C11 C12 C7 121.0(2)
C16 C13 C14 109.6(2)
C16 C13 C15 109.0(2)
C14 C13 C15 108.6(2)
C16 C13 Si1 110.29(16)
C14 C13 Si1 111.80(16)
C15 C13 Si1 107.53(16)
C19 N1 C23 108.48(19)
C19 N1 C21 108.25(19)
C23 N1 C21 111.5(2)
C19 N1 C17 111.4(2)
C23 N1 C17 108.50(18)
C21 N1 C17 108.70(19)
C18 C17 N1 115.6(2)
C20 C19 N1 114.7(2)
C22 C21 N1 115.4(2)
C24 C23 N1 115.1(2)

loop_
_geom_bond_atom_site_label_1
_geom_bond_atom_site_label_2
_geom_bond_distance
Mo1 O1 1.8568(14)
Mo1 S3 2.1479(7)
Mo1 S2 2.1491(7)
Mo1 S1 2.1533(7)
O1 Si1 1.6357(15)
Si1 C7 1.871(2)
Si1 C1 1.875(2)
Si1 C13 1.879(2)
C1 C6 1.394(4)
C1 C2 1.396(4)
C2 C3 1.395(4)
C3 C4 1.383(6)
C4 C5 1.357(5)
C5 C6 1.385(4)
C7 C8 1.389(3)
C7 C12 1.394(3)
C8 C9 1.389(3)
C9 C10 1.367(4)
C10 C11 1.377(4)
C11 C12 1.389(3)
C13 C16 1.535(3)
C13 C14 1.535(3)
C13 C15 1.539(3)
N1 C19 1.509(3)
N1 C23 1.511(3)
N1 C21 1.512(3)
N1 C17 1.521(3)
C17 C18 1.500(4)
C19 C20 1.501(4)
C21 C22 1.506(4)
C23 C24 1.503(4)

loop_
_geom_torsion_atom_site_label_1
_geom_torsion_atom_site_label_2
_geom_torsion_atom_site_label_3
_geom_torsion_atom_site_label_4
_geom_torsion
S3 Mo1 O1 Si1 33.5(7)
S2 Mo1 O1 Si1 -87.0(7)
S1 Mo1 O1 Si1 153.4(7)
Mo1 O1 Si1 C7 120.3(7)
Mo1 O1 Si1 C1 -123.2(7)
Mo1 O1 Si1 C13 1.0(7)
O1 Si1 C1 C6 146.50(19)
C7 Si1 C1 C6 -98.4(2)
C13 Si1 C1 C6 26.2(2)
O1 Si1 C1 C2 -35.38(19)
C7 Si1 C1 C2 79.73(18)
C13 Si1 C1 C2 -155.63(17)
C6 C1 C2 C3 1.1(3)
Si1 C1 C2 C3 -177.14(19)
C1 C2 C3 C4 -0.8(4)
C2 C3 C4 C5 0.1(4)
C3 C4 C5 C6 0.3(5)
C4 C5 C6 C1 0.1(4)
C2 C1 C6 C5 -0.8(4)
Si1 C1 C6 C5 177.3(2)
O1 Si1 C7 C8 157.92(17)
C1 Si1 C7 C8 43.4(2)
C13 Si1 C7 C8 -83.90(19)
O1 Si1 C7 C12 -23.7(2)
C1 Si1 C7 C12 -138.23(18)
C13 Si1 C7 C12 94.50(19)
C12 C7 C8 C9 0.5(3)
Si1 C7 C8 C9 178.94(17)
C7 C8 C9 C10 0.3(4)
C8 C9 C10 C11 -1.2(4)
C9 C10 C11 C12 1.3(4)
C10 C11 C12 C7 -0.5(4)
C8 C7 C12 C11 -0.4(3)
Si1 C7 C12 C11 -178.84(18)
O1 Si1 C13 C16 -67.49(18)
C7 Si1 C13 C16 175.35(16)
C1 Si1 C13 C16 51.36(19)
O1 Si1 C13 C14 170.35(16)
C7 Si1 C13 C14 53.19(19)
C1 Si1 C13 C14 -70.80(19)
O1 Si1 C13 C15 51.25(18)
C7 Si1 C13 C15 -65.91(18)
C1 Si1 C13 C15 170.10(15)
C19 N1 C17 C18 -54.8(3)
C23 N1 C17 C18 -174.2(2)
C21 N1 C17 C18 64.4(3)
C23 N1 C19 C20 64.8(3)
C21 N1 C19 C20 -174.1(3)
C17 N1 C19 C20 -54.6(3)
C19 N1 C21 C22 -67.1(3)
C23 N1 C21 C22 52.2(3)
C17 N1 C21 C22 171.7(3)
C19 N1 C23 C24 175.3(2)
C21 N1 C23 C24 56.2(3)
C17 N1 C23 C24 -63.4(3)
